data_1501991
loop_
_publ_author_name
'Gessner, Viktoria H.'
'Tilley, T. Don'

_publ_section_title
;
 Diphenylanthracene macrocylces from reductive zirconocene coupling: on
 the edge of steric overload.
;
_journal_issue 5
_journal_name_full 'Organic letters'
_journal_page_first 1154
_journal_page_last 1157
_journal_paper_doi 10.1021/ol2000099
_journal_volume 13
_journal_year 2011
_chemical_formula_sum 'C36 H34 Si2'
_chemical_formula_weight 522.81
_chemical_name_systematic
;
 ?
;
_space_group_IT_number 14
_symmetry_cell_setting monoclinic
_symmetry_space_group_name_Hall '-P 2ybc'
_symmetry_space_group_name_H-M 'P 1 21/c 1'
_atom_sites_solution_hydrogens geom
_atom_sites_solution_primary direct
_atom_sites_solution_secondary difmap
_audit_creation_date 2010-11-26T11:01:16-00:00
_audit_creation_method 'WinGX routine CIF_UPDATE'
_cell_angle_alpha 90
_cell_angle_beta 104.004(5)
_cell_angle_gamma 90
_cell_formula_units_Z 2
_cell_length_a 17.8049(8)
_cell_length_b 8.5396(3)
_cell_length_c 10.2930(5)
_cell_measurement_temperature 173(2)
_cell_volume 1518.50(12)
_computing_molecular_graphics 'Ortep-3 (Farrugia, 1997)'
_computing_publication_material SHELXL-97
_computing_structure_refinement 'SHELXL-97 (Sheldrick, 2008)'
_computing_structure_solution 'SHELXS-97 (Sheldrick, 2008)'
_diffrn_ambient_temperature 173(2)
_diffrn_measured_fraction_theta_full 1
_diffrn_measured_fraction_theta_max 1
_diffrn_radiation_monochromator graphite
_diffrn_radiation_source 'Enhance (Mo) X-ray Source'
_diffrn_radiation_type MoK\a
_diffrn_radiation_wavelength 0.71073
_diffrn_reflns_av_R_equivalents 0.0428
_diffrn_reflns_av_unetI/netI 0.0428
_diffrn_reflns_limit_h_max 21
_diffrn_reflns_limit_h_min -21
_diffrn_reflns_limit_k_max 10
_diffrn_reflns_limit_k_min -10
_diffrn_reflns_limit_l_max 12
_diffrn_reflns_limit_l_min -12
_diffrn_reflns_number 18556
_diffrn_reflns_theta_full 25
_diffrn_reflns_theta_max 25
_diffrn_reflns_theta_min 2.36
_exptl_absorpt_coefficient_mu 0.139
_exptl_absorpt_correction_T_max 0.9872
_exptl_absorpt_correction_T_min 0.9025
_exptl_absorpt_correction_type empirical
_exptl_absorpt_process_details
;
CrysAlis RED, Oxford Diffraction Ltd.,
Version 1.171.32.37 (release 24-10-2008 CrysAlis171 .NET)
(compiled Oct 24 2008,09:44:38)
Empirical absorption correction using spherical harmonics,
 implemented in SCALE3 ABSPACK scaling algorithm.
;
_exptl_crystal_density_diffrn 1.143
_exptl_crystal_density_method 'not measured'
_exptl_crystal_F_000 556
_exptl_crystal_size_max 0.5
_exptl_crystal_size_mid 0.4
_exptl_crystal_size_min 0.1
_refine_diff_density_max 0.181
_refine_diff_density_min -0.263
_refine_diff_density_rms 0.036
_refine_ls_extinction_method none
_refine_ls_goodness_of_fit_ref 1.009
_refine_ls_hydrogen_treatment riding
_refine_ls_matrix_type full
_refine_ls_number_parameters 175
_refine_ls_number_reflns 2672
_refine_ls_number_restraints 0
_refine_ls_restrained_S_all 1.009
_refine_ls_R_factor_all 0.0532
_refine_ls_R_factor_gt 0.0352
_refine_ls_shift/su_max 0.042
_refine_ls_shift/su_mean 0.003
_refine_ls_structure_factor_coef Fsqd
_refine_ls_weighting_details 'calc w=1/[\s^2^(Fo^2^)+(0.0476P)^2^+0.0000P] where P=(Fo^2^+2Fc^2^)/3'
_refine_ls_weighting_scheme calc
_refine_ls_wR_factor_gt 0.0828
_refine_ls_wR_factor_ref 0.0855
_reflns_number_gt 1969
_reflns_number_total 2672
_reflns_threshold_expression >2sigma(I)
_cod_data_source_file ol2000099_si_001.cif
_cod_data_source_block anthra
_cod_original_cell_volume 1518.50(11)
_cod_original_sg_symbol_H-M P2(1)/c
_cod_database_code 1501991

loop_
_symmetry_equiv_pos_as_xyz
'x, y, z'
'-x, y+1/2, -z+1/2'
'-x, -y, -z'
'x, -y-1/2, z-1/2'

loop_
_atom_site_label
_atom_site_type_symbol
_atom_site_fract_x
_atom_site_fract_y
_atom_site_fract_z
_atom_site_U_iso_or_equiv
_atom_site_adp_type
_atom_site_occupancy
_atom_site_symmetry_multiplicity
_atom_site_calc_flag
_atom_site_refinement_flags
C3 C -0.00087(11) 1.3304(3) 0.2710(3) 0.0667(8) Uani 1 1 d .
H3A H -0.0298 1.4291 0.2582 0.1 Uiso 1 1 calc R
H3B H -0.0084 1.2778 0.3516 0.1 Uiso 1 1 calc R
H3C H -0.0196 1.2627 0.1931 0.1 Uiso 1 1 calc R
C2 C 0.11974(12) 1.4657(2) 0.1380(2) 0.0478(6) Uani 1 1 d .
H2A H 0.1755 1.4779 0.1471 0.072 Uiso 1 1 calc R
H2B H 0.0949 1.5688 0.1265 0.072 Uiso 1 1 calc R
H2C H 0.0977 1.4004 0.0598 0.072 Uiso 1 1 calc R
C1 C 0.14064(12) 1.4920(2) 0.44128(19) 0.0438(5) Uani 1 1 d .
H1A H 0.1333 1.4362 0.5205 0.066 Uiso 1 1 calc R
H1B H 0.1127 1.5917 0.4324 0.066 Uiso 1 1 calc R
H1C H 0.1959 1.5119 0.4509 0.066 Uiso 1 1 calc R
C7 C 0.25097(9) 0.8136(2) 0.30053(18) 0.0290(4) Uani 1 1 d .
H7 H 0.2068 0.7945 0.2294 0.035 Uiso 1 1 calc R
C5 C 0.20011(9) 1.0756(2) 0.33820(17) 0.0254(4) Uani 1 1 d .
C11 C 0.32136(10) 0.9763(2) 0.47509(18) 0.0325(5) Uani 1 1 d .
H11 H 0.3261 1.071 0.5249 0.039 Uiso 1 1 calc R
C10 C 0.37923(10) 0.8654(2) 0.50685(17) 0.0309(4) Uani 1 1 d .
H10 H 0.4231 0.8845 0.5786 0.037 Uiso 1 1 calc R
C8 C 0.30942(9) 0.7027(2) 0.33206(18) 0.0272(4) Uani 1 1 d .
H8 H 0.3049 0.6085 0.2817 0.033 Uiso 1 1 calc R
C4 C 0.15770(10) 1.1866(2) 0.31490(18) 0.0297(4) Uani 1 1 d .
C16 C 0.63381(9) 0.66325(19) 0.30909(16) 0.0240(4) Uani 1 1 d .
H16 H 0.6777 0.6761 0.273 0.029 Uiso 1 1 calc R
C14 C 0.50985(9) 0.75603(19) 0.32895(15) 0.0208(4) Uani 1 1 d .
H14 H 0.4692 0.8308 0.3071 0.025 Uiso 1 1 calc R
C15 C 0.57245(9) 0.7723(2) 0.27676(15) 0.0231(4) Uani 1 1 d .
H15 H 0.575 0.8572 0.2184 0.028 Uiso 1 1 calc R
C6 C 0.25655(9) 0.9518(2) 0.37199(16) 0.0218(4) Uani 1 1 d .
C9 C 0.37429(9) 0.72695(18) 0.43572(15) 0.0189(4) Uani 1 1 d .
C17 C 0.63077(9) 0.54070(19) 0.39089(16) 0.0208(4) Uani 1 1 d .
H17 H 0.6725 0.4683 0.4107 0.025 Uiso 1 1 calc R
C18 C 0.56600(9) 0.51802(18) 0.44807(15) 0.0172(4) Uani 1 1 d .
C12 C 0.43841(9) 0.60957(18) 0.46833(15) 0.0177(4) Uani 1 1 d .
C13 C 0.50365(9) 0.62941(18) 0.41582(14) 0.0168(3) Uani 1 1 d .
Si1 Si 0.10291(3) 1.37115(6) 0.29036(5) 0.02831(16) Uani 1 1 d .

loop_
_atom_site_aniso_label
_atom_site_aniso_U_11
_atom_site_aniso_U_22
_atom_site_aniso_U_33
_atom_site_aniso_U_23
_atom_site_aniso_U_13
_atom_site_aniso_U_12
C3 0.0265(12) 0.0393(14) 0.129(2) 0.0037(14) 0.0079(13) 0.0057(10)
C2 0.0673(15) 0.0350(13) 0.0398(12) 0.0018(10) 0.0106(11) 0.0126(11)
C1 0.0504(13) 0.0394(12) 0.0397(13) 0.0019(10) 0.0073(10) 0.0101(10)
C7 0.0193(9) 0.0254(10) 0.0372(11) 0.0002(9) -0.0030(8) 0.0018(8)
C5 0.0237(9) 0.0254(10) 0.0282(10) 0.0035(8) 0.0082(8) 0.0018(8)
C11 0.0416(11) 0.0231(10) 0.0285(10) -0.0081(8) 0.0003(9) 0.0139(9)
C10 0.0329(10) 0.0285(10) 0.0245(10) -0.0063(9) -0.0065(8) 0.0105(9)
C8 0.0250(10) 0.0175(9) 0.0358(11) -0.0061(8) 0.0007(8) 0.0018(8)
C4 0.0263(10) 0.0276(10) 0.0354(11) 0.0036(9) 0.0078(8) 0.0057(9)
C16 0.0244(9) 0.0248(10) 0.0246(10) -0.0038(8) 0.0094(8) -0.0037(8)
C14 0.0226(9) 0.0175(9) 0.0194(9) -0.0003(7) -0.0005(7) 0.0022(7)
C15 0.0292(10) 0.0190(10) 0.0201(9) 0.0035(7) 0.0040(8) -0.0005(7)
C6 0.0208(9) 0.0213(9) 0.0247(10) 0.0058(8) 0.0078(8) 0.0050(7)
C9 0.0206(9) 0.0166(9) 0.0197(9) 0.0037(7) 0.0054(7) 0.0021(7)
C17 0.0204(9) 0.0195(9) 0.0219(9) -0.0025(7) 0.0037(7) 0.0016(7)
C18 0.0199(8) 0.0153(9) 0.0146(8) -0.0054(7) 0.0009(7) 0.0008(7)
C12 0.0201(8) 0.0157(9) 0.0156(8) -0.0033(7) 0.0008(7) 0.0017(7)
C13 0.0210(8) 0.0138(8) 0.0136(8) -0.0030(7) 0.0003(7) 0.0004(7)
Si1 0.0231(3) 0.0212(3) 0.0390(3) 0.0022(2) 0.0042(2) 0.0070(2)

loop_
_atom_type_symbol
_atom_type_description
_atom_type_scat_dispersion_real
_atom_type_scat_dispersion_imag
_atom_type_scat_source
C C 0.0033 0.0016 'International Tables Vol C Tables 4.2.6.8 and 6.1.1.4'
H H 0 0 'International Tables Vol C Tables 4.2.6.8 and 6.1.1.4'
Si Si 0.0817 0.0704 'International Tables Vol C Tables 4.2.6.8 and 6.1.1.4'

loop_
_geom_angle_atom_site_label_1
_geom_angle_atom_site_label_2
_geom_angle_atom_site_label_3
_geom_angle
_geom_angle_site_symmetry_1
_geom_angle_site_symmetry_3
C6 C7 C8 120.37(16) . .
C4 C5 C6 174.82(19) . .
C10 C11 C6 121.01(16) . .
C11 C10 C9 120.91(16) . .
C9 C8 C7 121.14(16) . .
C5 C4 Si1 172.93(17) . .
C17 C16 C15 120.77(15) . .
C15 C14 C13 121.49(15) . .
C14 C15 C16 120.13(15) . .
C7 C6 C11 118.53(15) . .
C7 C6 C5 122.80(15) . .
C11 C6 C5 118.55(16) . .
C10 C9 C8 118.03(15) . .
C10 C9 C12 120.49(14) . .
C8 C9 C12 121.46(14) . .
C16 C17 C18 121.28(15) . .
C12 C18 C17 121.91(14) 3_666 .
C12 C18 C13 120.05(14) 3_666 .
C17 C18 C13 118.03(14) . .
C13 C12 C18 120.27(14) . 3_666
C13 C12 C9 119.35(14) . .
C18 C12 C9 120.37(14) 3_666 .
C12 C13 C14 122.01(14) . .
C12 C13 C18 119.68(14) . .
C14 C13 C18 118.30(14) . .
C4 Si1 C3 109.73(9) . .
C4 Si1 C2 107.52(9) . .
C3 Si1 C2 110.77(11) . .
C4 Si1 C1 106.85(9) . .
C3 Si1 C1 110.28(11) . .
C2 Si1 C1 111.57(10) . .

loop_
_geom_bond_atom_site_label_1
_geom_bond_atom_site_label_2
_geom_bond_distance
_geom_bond_site_symmetry_2
C3 Si1 1.843(2) .
C2 Si1 1.851(2) .
C1 Si1 1.850(2) .
C7 C6 1.381(2) .
C7 C8 1.386(2) .
C5 C4 1.199(2) .
C5 C6 1.442(2) .
C11 C10 1.379(2) .
C11 C6 1.382(2) .
C10 C9 1.382(2) .
C8 C9 1.385(2) .
C4 Si1 1.8386(19) .
C16 C17 1.352(2) .
C16 C15 1.413(2) .
C14 C15 1.356(2) .
C14 C13 1.424(2) .
C9 C12 1.495(2) .
C17 C18 1.429(2) .
C18 C12 1.402(2) 3_666
C18 C13 1.439(2) .
C12 C13 1.405(2) .
C12 C18 1.402(2) 3_666
